data_7004683
loop_
_publ_author_name
'Laidlaw, William Michael'
'Denning, Robert Gordon'
'Murphy, Damien Martin'
'Green, Jennifer C.'

_publ_section_title
;
 Solvent dependence of the g-anisotropy in the ESR of cyanide-bridged
 mixed-valence complexes
;
_journal_issue 44
_journal_name_full 'Dalton Transactions'
_journal_page_first 6257
_journal_page_last 6264
_journal_paper_doi 10.1039/b810224d
_journal_year 2008
_chemical_compound_source
;
synthesis as described
;
_chemical_formula_moiety ' C6 H15 Cr N6 O5 Rh, 2( C F3 O3 S) '
_chemical_formula_sum 'C8 H15 Cr F6 N6 O11 Rh S2'
_chemical_formula_weight 704.26
_chemical_name_systematic
;
?
;
_space_group_IT_number 14
_symmetry_cell_setting monoclinic
_symmetry_space_group_name_Hall '-P 2yn'
_symmetry_space_group_name_H-M 'P 1 21/n 1'
_atom_sites_solution_hydrogens difmap
_atom_sites_solution_primary direct
_cell_angle_alpha 90
_cell_angle_beta 112.1050(5)
_cell_angle_gamma 90
_cell_formula_units_Z 4
_cell_length_a 13.1502(2)
_cell_length_b 11.6256(2)
_cell_length_c 16.7353(2)
_cell_measurement_reflns_used 26796
_cell_measurement_temperature 150
_cell_measurement_theta_max 28
_cell_measurement_theta_min 5
_cell_volume 2370.42(6)
_computing_cell_refinement
;
KappaCCD software 'DENZO' (Otwinowski & Minor, 1996)
;
_computing_data_collection
;
KappaCCD software 'Collect' (Nonius, 2000)
;
_computing_data_reduction
;
KappaCCD software 'DENZO' (Otwinowski & Minor, 1996)
;
_computing_publication_material
;
CRYSTALS (Watkin et al, 2001)
;
_computing_structure_refinement
;
CRYSTALS (Watkin et al, 2001)
;
_computing_structure_solution 'SIR92 (Giacovazzo et al, 1992)'
_diffrn_ambient_temperature 150
_diffrn_measured_fraction_theta_full 0.997
_diffrn_measured_fraction_theta_max 0.997
_diffrn_measurement_device_type
;
Nonius KappaCCD
;
_diffrn_measurement_method \w
_diffrn_radiation_monochromator graphite
_diffrn_radiation_type 'Mo K\a'
_diffrn_radiation_wavelength 0.71073
_diffrn_reflns_av_R_equivalents 0.065
_diffrn_reflns_limit_h_max 17
_diffrn_reflns_limit_h_min -17
_diffrn_reflns_limit_k_max 15
_diffrn_reflns_limit_k_min -15
_diffrn_reflns_limit_l_max 21
_diffrn_reflns_limit_l_min -21
_diffrn_reflns_number 26796
_diffrn_reflns_theta_full 27.479
_diffrn_reflns_theta_max 27.479
_diffrn_reflns_theta_min 5.139
_diffrn_standards_decay_% 0.00
_diffrn_standards_interval_count 0
_diffrn_standards_interval_time 0
_diffrn_standards_number 0
_exptl_absorpt_coefficient_mu 1.438
_exptl_absorpt_correction_T_max 0.92
_exptl_absorpt_correction_T_min 0.75
_exptl_absorpt_correction_type multi-scan
_exptl_absorpt_process_details
;
Denzo/Scalepack (Otwinowski & Minor, 1996)
;
_exptl_crystal_colour ' colourless '
_exptl_crystal_density_diffrn 1.973
_exptl_crystal_description ' prism '
_exptl_crystal_F_000 1392
_exptl_crystal_size_max 0.20
_exptl_crystal_size_mid 0.08
_exptl_crystal_size_min 0.06
_exptl_crystal_thermal_history
;
The material was crystallised at ambient temperature. A suitable crystal
was cooled rapidly to 150K for single-crystal X-ray diffraction analysis.
;
_refine_diff_density_max 1.06
_refine_diff_density_min -0.91
_refine_ls_extinction_method None
_refine_ls_goodness_of_fit_ref 1.0354
_refine_ls_hydrogen_treatment refall
_refine_ls_matrix_type full
_refine_ls_number_parameters 377
_refine_ls_number_reflns 3424
_refine_ls_number_restraints 60
_refine_ls_R_factor_all 0.0678
_refine_ls_R_factor_gt 0.0347
_refine_ls_shift/su_max 0.024284
_refine_ls_structure_factor_coef F
_refine_ls_weighting_details
;
Method, part 1, Chebychev polynomial, (Watkin, 1994, Prince, 1982)
[weight] = 1.0/[A~0~*T~0~(x)+A~1~*T~1~(x) ... +A~n-1~]*T~n-1~(x)]
where A~i~ are the Chebychev coefficients listed below and x= Fcalc/Fmax
Method = Robust Weighting (Prince, 1982)
W = [weight] * [1-(deltaF/6*sigmaF)^2^]^2^
A~i~ are:
0.815 0.529 0.621
;
_refine_ls_weighting_scheme calc
_refine_ls_wR_factor_all 0.0518
_refine_ls_wR_factor_gt 0.0395
_refine_ls_wR_factor_ref 0.0395
_reflns_limit_h_max 15
_reflns_limit_h_min -17
_reflns_limit_k_max 15
_reflns_limit_k_min 0
_reflns_limit_l_max 21
_reflns_limit_l_min 0
_reflns_number_gt 3424
_reflns_number_total 5384
_reflns_threshold_expression I>3.00u(I)
_cod_data_source_file b810224d.txt
_cod_data_source_block crrh
_cod_depositor_comments
;
The following automatic conversions were performed:
'_symmetry_cell_setting' value 'Monoclinic' changed to 'monoclinic'
according to '/home/saulius/struct/CIF-dictionaries/cif_core.dic'
dictionary named 'cif_core.dic' version 2.4.1 from 2010-06-29.

Automatic conversion script
Id: cif_fix_enum 1527 2010-12-29 10:47:43Z saulius 
;
_cod_original_sg_symbol_H-M 'P 1 21/n 1 '
_cod_original_formula_sum ' C8 H15 Cr F6 N6 O11 Rh1 S2 '
_cod_database_code 7004683

loop_
_symmetry_equiv_pos_as_xyz
x,y,z
-x,-y,-z
-x+1/2,y+1/2,-z+1/2
x+1/2,-y+1/2,z+1/2

loop_
_atom_site_label
_atom_site_type_symbol
_atom_site_fract_x
_atom_site_fract_y
_atom_site_fract_z
_atom_site_U_iso_or_equiv
_atom_site_occupancy
_atom_site_adp_type
_atom_site_refinement_flags_posn
_atom_site_refinement_flags_adp
Rh1 Rh 0.51540(2) 0.22717(3) 0.686446(18) 0.0130 1.0000 Uani D .
N1 N 0.3537(3) 0.2309(3) 0.6598(2) 0.0177 1.0000 Uani . .
C1 C 0.2683(3) 0.2368(3) 0.6644(2) 0.0171 1.0000 Uani . .
Cr1 Cr 0.12411(5) 0.24432(6) 0.68314(4) 0.0171 1.0000 Uani . .
N2 N 0.5136(3) 0.4047(3) 0.6762(2) 0.0180 1.0000 Uani D U
N3 N 0.4944(3) 0.2175(3) 0.5580(2) 0.0194 1.0000 Uani D U
N4 N 0.5134(3) 0.0498(3) 0.6940(2) 0.0197 1.0000 Uani D U
N5 N 0.5345(3) 0.2379(3) 0.8151(2) 0.0229 1.0000 Uani D U
N6 N 0.6837(3) 0.2255(3) 0.7201(2) 0.0182 1.0000 Uani D U
C2 C 0.1252(3) 0.0823(4) 0.6984(3) 0.0252 1.0000 Uani . .
O1 O 0.1199(3) -0.0141(3) 0.7080(2) 0.0406 1.0000 Uani . .
C3 C 0.0491(3) 0.2235(4) 0.5614(3) 0.0246 1.0000 Uani . .
O2 O 0.0085(3) 0.2117(3) 0.4890(2) 0.0373 1.0000 Uani . .
C4 C 0.1134(3) 0.4066(4) 0.6702(3) 0.0230 1.0000 Uani . .
O3 O 0.1009(3) 0.5034(3) 0.6642(2) 0.0378 1.0000 Uani . .
C5 C 0.2151(4) 0.2654(4) 0.8008(3) 0.0277 1.0000 Uani . .
O4 O 0.2725(4) 0.2799(4) 0.8704(2) 0.0494 1.0000 Uani . .
C6 C -0.0030(4) 0.2525(4) 0.7074(3) 0.0290 1.0000 Uani . .
O5 O -0.0804(3) 0.2586(4) 0.7236(3) 0.0498 1.0000 Uani . .
O6 O 0.6755(3) 0.3855(3) 0.5820(2) 0.0320 1.0000 Uani . .
O7 O 0.7941(3) 0.5473(3) 0.6444(2) 0.0329 1.0000 Uani . .
O8 O 0.6220(3) 0.5764(3) 0.5226(2) 0.0319 1.0000 Uani . .
S1 S 0.71010(8) 0.49944(8) 0.56953(6) 0.0186 1.0000 Uani . .
C7 C 0.7826(4) 0.4788(4) 0.4969(3) 0.0303 1.0000 Uani . .
F1 F 0.8338(3) 0.5753(3) 0.4920(3) 0.0613 1.0000 Uani . .
F2 F 0.7140(3) 0.4527(3) 0.41780(19) 0.0551 1.0000 Uani . .
F3 F 0.8559(3) 0.3957(3) 0.5238(2) 0.0480 1.0000 Uani . .
O9 O 0.6085(3) -0.0152(3) 0.5658(2) 0.0336 1.0000 Uani . .
O10 O 0.7823(3) -0.0031(3) 0.68743(19) 0.0341 1.0000 Uani . .
O11 O 0.7443(3) -0.1664(3) 0.5896(2) 0.0299 1.0000 Uani . .
S2 S 0.72293(8) -0.04712(9) 0.60143(6) 0.0203 1.0000 Uani . .
C8 C 0.7803(5) 0.0317(5) 0.5342(3) 0.0397 1.0000 Uani . .
F4 F 0.8862(3) 0.0103(4) 0.5580(3) 0.0720 1.0000 Uani . .
F5 F 0.7302(4) 0.0015(3) 0.4519(2) 0.0615 1.0000 Uani . .
F6 F 0.7681(4) 0.1442(3) 0.5410(2) 0.0602 1.0000 Uani . .
H1 H 0.460(3) 0.434(3) 0.690(3) 0.019(5) 1.0000 Uiso D U
H2 H 0.574(3) 0.443(3) 0.712(2) 0.020(5) 1.0000 Uiso D U
H3 H 0.509(3) 0.428(3) 0.627(2) 0.025(5) 1.0000 Uiso D U
H4 H 0.430(3) 0.233(3) 0.529(2) 0.021(5) 1.0000 Uiso D U
H5 H 0.533(3) 0.267(3) 0.545(3) 0.024(5) 1.0000 Uiso D U
H6 H 0.507(3) 0.151(3) 0.539(2) 0.020(5) 1.0000 Uiso D U
H7 H 0.451(3) 0.024(3) 0.689(3) 0.019(5) 1.0000 Uiso D U
H8 H 0.530(3) 0.015(3) 0.654(3) 0.027(5) 1.0000 Uiso D U
H9 H 0.562(3) 0.027(3) 0.740(2) 0.017(5) 1.0000 Uiso D U
H10 H 0.496(3) 0.293(4) 0.823(3) 0.031(5) 1.0000 Uiso D U
H11 H 0.511(3) 0.183(3) 0.833(2) 0.026(5) 1.0000 Uiso D U
H12 H 0.600(3) 0.245(4) 0.854(3) 0.027(5) 1.0000 Uiso D U
H13 H 0.718(3) 0.240(3) 0.775(2) 0.022(5) 1.0000 Uiso D U
H14 H 0.707(3) 0.272(3) 0.688(3) 0.020(5) 1.0000 Uiso D U
H15 H 0.708(3) 0.162(3) 0.713(3) 0.022(5) 1.0000 Uiso D U

loop_
_atom_site_aniso_label
_atom_site_aniso_U_11
_atom_site_aniso_U_22
_atom_site_aniso_U_33
_atom_site_aniso_U_23
_atom_site_aniso_U_13
_atom_site_aniso_U_12
Rh1 0.01059(14) 0.01294(15) 0.01473(15) -0.00085(11) 0.00401(10) -0.00016(11)
N1 0.0166(15) 0.0161(15) 0.0197(15) 0.0018(13) 0.0059(12) 0.0010(13)
C1 0.0148(17) 0.0163(18) 0.0176(18) 0.0010(14) 0.0032(14) -0.0014(14)
Cr1 0.0125(3) 0.0211(3) 0.0186(3) 0.0014(2) 0.0067(2) 0.0002(2)
N2 0.0209(16) 0.0120(16) 0.0222(18) -0.0050(13) 0.0095(14) -0.0014(13)
N3 0.0174(16) 0.0189(18) 0.0200(17) -0.0009(14) 0.0049(13) 0.0006(14)
N4 0.0145(16) 0.0195(17) 0.0236(18) 0.0032(14) 0.0056(13) -0.0014(14)
N5 0.0235(18) 0.024(2) 0.0202(17) 0.0036(14) 0.0076(15) 0.0006(15)
N6 0.0143(15) 0.0208(17) 0.0185(17) 0.0013(14) 0.0052(13) 0.0009(14)
C2 0.020(2) 0.032(3) 0.027(2) 0.0006(18) 0.0133(17) -0.0014(17)
O1 0.047(2) 0.0268(19) 0.051(2) 0.0094(16) 0.0221(18) 0.0011(16)
C3 0.0192(18) 0.028(2) 0.030(2) 0.0015(18) 0.0131(17) 0.0013(18)
O2 0.0332(18) 0.053(2) 0.0213(17) -0.0028(15) 0.0047(14) 0.0006(16)
C4 0.0177(19) 0.026(2) 0.027(2) 0.0017(17) 0.0106(16) 0.0023(16)
O3 0.044(2) 0.0212(18) 0.053(2) 0.0020(15) 0.0240(18) 0.0065(15)
C5 0.026(2) 0.024(2) 0.033(2) 0.0029(18) 0.0116(19) 0.0044(18)
O4 0.057(2) 0.051(2) 0.0256(19) -0.0043(17) -0.0017(17) -0.010(2)
C6 0.024(2) 0.037(3) 0.029(2) -0.0006(18) 0.0135(18) -0.0008(17)
O5 0.0290(19) 0.065(3) 0.069(3) -0.005(2) 0.0337(19) -0.0015(17)
O6 0.0299(17) 0.0243(17) 0.0403(19) 0.0091(14) 0.0117(14) -0.0055(13)
O7 0.0285(17) 0.0383(19) 0.0255(16) -0.0071(14) 0.0029(13) -0.0084(14)
O8 0.0278(16) 0.0278(17) 0.0369(18) 0.0025(14) 0.0084(14) 0.0077(14)
S1 0.0191(5) 0.0173(5) 0.0192(4) 0.0004(4) 0.0071(4) -0.0011(4)
C7 0.034(2) 0.037(3) 0.023(2) 0.0018(18) 0.0146(19) 0.006(2)
F1 0.074(2) 0.061(2) 0.072(2) 0.0154(19) 0.054(2) -0.0117(19)
F2 0.058(2) 0.079(3) 0.0214(14) -0.0069(15) 0.0069(14) 0.0226(19)
F3 0.0377(17) 0.063(2) 0.0451(18) 0.0030(15) 0.0173(14) 0.0243(15)
O9 0.0215(16) 0.0317(18) 0.0407(19) -0.0052(15) 0.0038(14) 0.0091(13)
O10 0.0360(18) 0.0356(19) 0.0191(15) -0.0070(14) -0.0028(13) 0.0082(15)
O11 0.0284(17) 0.0221(16) 0.0365(17) -0.0013(13) 0.0091(13) 0.0072(13)
S2 0.0189(5) 0.0176(5) 0.0203(5) 0.0000(4) 0.0028(4) 0.0043(4)
C8 0.056(3) 0.030(3) 0.036(3) -0.002(2) 0.020(2) -0.012(2)
F4 0.050(2) 0.077(3) 0.105(3) -0.017(2) 0.049(2) -0.024(2)
F5 0.112(3) 0.049(2) 0.0300(16) -0.0113(15) 0.0340(19) -0.022(2)
F6 0.112(3) 0.0220(15) 0.0469(19) -0.0043(14) 0.031(2) -0.0180(18)

loop_
_atom_type_symbol
_atom_type_scat_dispersion_real
_atom_type_scat_dispersion_imag
_atom_type_scat_Cromer_Mann_a1
_atom_type_scat_Cromer_Mann_b1
_atom_type_scat_Cromer_Mann_a2
_atom_type_scat_Cromer_Mann_b2
_atom_type_scat_Cromer_Mann_a3
_atom_type_scat_Cromer_Mann_b3
_atom_type_scat_Cromer_Mann_a4
_atom_type_scat_Cromer_Mann_b4
_atom_type_scat_Cromer_Mann_c
_atom_type_scat_source
'C ' 0.0033 0.0016 2.3100 20.8439 1.0200 10.2075 1.5886 0.5687 0.8650 51.6512 0.2156 International_Tables_Vol_IV_Table_2.2B
'H ' 0.0000 0.0000 0.4930 10.5109 0.3229 26.1257 0.1402 3.1424 0.0408 57.7998 0.0030 International_Tables_Vol_IV_Table_2.2B
'Cr ' 0.3209 0.6236 10.6406 6.1038 7.3537 0.3920 3.3240 20.2626 1.4922 98.7399 1.1832 International_Tables_Vol_IV_Table_2.2B
'F ' 0.0171 0.0103 3.5392 10.2825 2.6412 4.2944 1.5170 0.2615 1.0243 26.1476 0.2776 International_Tables_Vol_IV_Table_2.2B
'N ' 0.0061 0.0033 12.2126 0.0057 3.1322 9.8933 2.0125 28.9975 1.1663 0.5826 -11.5290 International_Tables_Vol_IV_Table_2.2B
'O ' 0.0106 0.0060 3.0485 13.2771 2.2868 5.7011 1.5463 0.3239 0.8670 32.9089 0.2508 International_Tables_Vol_IV_Table_2.2B
'Rh ' -1.1178 0.9187 19.2957 0.7515 14.3501 8.2176 4.7343 25.8749 1.2892 98.6062 5.3280 International_Tables_Vol_IV_Table_2.2B
'S ' 0.1246 0.1234 6.9053 1.4679 5.2034 22.2151 1.4379 0.2536 1.5863 56.1720 0.8669 International_Tables_Vol_IV_Table_2.2B

loop_
_geom_angle_atom_site_label_1
_geom_angle_site_symmetry_1
_geom_angle_atom_site_label_2
_geom_angle_site_symmetry_2
_geom_angle_atom_site_label_3
_geom_angle_site_symmetry_3
_geom_angle
_geom_angle_publ_flag
N1 . Rh1 . N2 . 88.96(14) yes
N1 . Rh1 . N3 . 93.12(14) yes
N2 . Rh1 . N3 . 88.57(14) yes
N1 . Rh1 . N4 . 89.90(14) yes
N2 . Rh1 . N4 . 178.54(14) yes
N3 . Rh1 . N4 . 90.57(15) yes
N1 . Rh1 . N5 . 86.21(14) yes
N2 . Rh1 . N5 . 91.11(15) yes
N3 . Rh1 . N5 . 179.27(14) yes
N4 . Rh1 . N5 . 89.74(15) yes
N1 . Rh1 . N6 . 177.21(14) yes
N2 . Rh1 . N6 . 90.55(14) yes
N3 . Rh1 . N6 . 89.61(14) yes
N4 . Rh1 . N6 . 90.63(14) yes
N5 . Rh1 . N6 . 91.05(14) yes
Rh1 . N1 . C1 . 164.3(3) yes
N1 . C1 . Cr1 . 175.3(3) yes
C1 . Cr1 . C2 . 91.00(17) yes
C1 . Cr1 . C3 . 88.15(16) yes
C2 . Cr1 . C3 . 89.58(19) yes
C1 . Cr1 . C4 . 93.36(17) yes
C2 . Cr1 . C4 . 175.62(17) yes
C3 . Cr1 . C4 . 91.05(19) yes
C1 . Cr1 . C5 . 84.55(17) yes
C2 . Cr1 . C5 . 91.06(19) yes
C3 . Cr1 . C5 . 172.68(18) yes
C4 . Cr1 . C5 . 88.88(19) yes
C1 . Cr1 . C6 . 176.53(18) yes
C2 . Cr1 . C6 . 89.0(2) yes
C3 . Cr1 . C6 . 95.33(19) yes
C4 . Cr1 . C6 . 86.59(19) yes
C5 . Cr1 . C6 . 92.0(2) yes
Rh1 . N2 . H1 . 110(2) no
Rh1 . N2 . H2 . 116(2) no
H1 . N2 . H2 . 103(3) no
Rh1 . N2 . H3 . 113(3) no
H1 . N2 . H3 . 111(3) no
H2 . N2 . H3 . 103(3) no
Rh1 . N3 . H4 . 108(3) no
Rh1 . N3 . H5 . 112(3) no
H4 . N3 . H5 . 106(3) no
Rh1 . N3 . H6 . 117(2) no
H4 . N3 . H6 . 106(3) no
H5 . N3 . H6 . 107(3) no
Rh1 . N4 . H7 . 113(3) no
Rh1 . N4 . H8 . 113(3) no
H7 . N4 . H8 . 106(3) no
Rh1 . N4 . H9 . 110(3) no
H7 . N4 . H9 . 111(3) no
H8 . N4 . H9 . 104(3) no
Rh1 . N5 . H10 . 111(3) no
Rh1 . N5 . H11 . 115(3) no
H10 . N5 . H11 . 102(3) no
Rh1 . N5 . H12 . 119(3) no
H10 . N5 . H12 . 106(3) no
H11 . N5 . H12 . 101(3) no
Rh1 . N6 . H13 . 111(3) no
Rh1 . N6 . H14 . 114(2) no
H13 . N6 . H14 . 111(3) no
Rh1 . N6 . H15 . 113(3) no
H13 . N6 . H15 . 105(3) no
H14 . N6 . H15 . 103(3) no
Cr1 . C2 . O1 . 175.9(4) yes
Cr1 . C3 . O2 . 177.3(4) yes
Cr1 . C4 . O3 . 175.2(4) yes
Cr1 . C5 . O4 . 177.4(4) yes
Cr1 . C6 . O5 . 178.8(5) yes
O6 . S1 . O7 . 114.3(2) yes
O6 . S1 . O8 . 114.6(2) yes
O7 . S1 . O8 . 115.6(2) yes
O6 . S1 . C7 . 104.4(2) yes
O7 . S1 . C7 . 102.1(2) yes
O8 . S1 . C7 . 103.6(2) yes
S1 . C7 . F1 . 109.5(4) yes
S1 . C7 . F2 . 111.4(3) yes
F1 . C7 . F2 . 107.6(4) yes
S1 . C7 . F3 . 111.6(3) yes
F1 . C7 . F3 . 108.6(4) yes
F2 . C7 . F3 . 108.0(4) yes
O9 . S2 . O10 . 114.1(2) yes
O9 . S2 . O11 . 114.6(2) yes
O10 . S2 . O11 . 114.6(2) yes
O9 . S2 . C8 . 103.0(3) yes
O10 . S2 . C8 . 104.1(2) yes
O11 . S2 . C8 . 104.6(2) yes
S2 . C8 . F4 . 110.7(4) yes
S2 . C8 . F5 . 110.4(4) yes
F4 . C8 . F5 . 108.5(5) yes
S2 . C8 . F6 . 110.6(4) yes
F4 . C8 . F6 . 107.9(5) yes
F5 . C8 . F6 . 108.7(5) yes

loop_
_geom_bond_atom_site_label_1
_geom_bond_site_symmetry_1
_geom_bond_atom_site_label_2
_geom_bond_site_symmetry_2
_geom_bond_distance
_geom_bond_publ_flag
Rh1 . N1 . 2.003(3) yes
Rh1 . N2 . 2.071(3) yes
Rh1 . N3 . 2.064(3) yes
Rh1 . N4 . 2.067(3) yes
Rh1 . N5 . 2.075(4) yes
Rh1 . N6 . 2.069(3) yes
N1 . C1 . 1.156(5) yes
C1 . Cr1 . 2.037(4) yes
Cr1 . C2 . 1.900(5) yes
Cr1 . C3 . 1.916(5) yes
Cr1 . C4 . 1.899(4) yes
Cr1 . C5 . 1.896(5) yes
Cr1 . C6 . 1.865(4) yes
N2 . H1 . 0.89(4) no
N2 . H2 . 0.91(4) no
N2 . H3 . 0.84(4) no
N3 . H4 . 0.83(4) no
N3 . H5 . 0.84(4) no
N3 . H6 . 0.87(4) no
N4 . H7 . 0.85(4) no
N4 . H8 . 0.88(4) no
N4 . H9 . 0.84(3) no
N5 . H10 . 0.85(4) no
N5 . H11 . 0.81(4) no
N5 . H12 . 0.87(4) no
N6 . H13 . 0.88(4) no
N6 . H14 . 0.89(4) no
N6 . H15 . 0.83(4) no
C2 . O1 . 1.138(6) yes
C3 . O2 . 1.133(6) yes
C4 . O3 . 1.135(5) yes
C5 . O4 . 1.137(6) yes
C6 . O5 . 1.150(6) yes
O6 . S1 . 1.441(3) yes
O7 . S1 . 1.435(3) yes
O8 . S1 . 1.440(3) yes
S1 . C7 . 1.821(5) yes
C7 . F1 . 1.327(6) yes
C7 . F2 . 1.327(6) yes
C7 . F3 . 1.318(5) yes
O9 . S2 . 1.443(3) yes
O10 . S2 . 1.448(3) yes
O11 . S2 . 1.443(3) yes
S2 . C8 . 1.819(5) yes
C8 . F4 . 1.321(7) yes
C8 . F5 . 1.331(6) yes
C8 . F6 . 1.328(6) yes

loop_
_geom_hbond_atom_site_label_D
_geom_hbond_atom_site_label_H
_geom_hbond_atom_site_label_A
_geom_hbond_site_symmetry_A
_geom_hbond_distance_DH
_geom_hbond_distance_HA
_geom_hbond_distance_DA
_geom_hbond_angle_DHA
_geom_hbond_publ_flag
N2 H1 O1 3_556 0.89(4) 2.39(4) 3.207(5) 153(3) yes
N2 H2 O10 3_656 0.91(4) 2.10(4) 2.992(5) 167(3) yes
N2 H3 O8 2_666 0.84(4) 2.45(4) 3.136(5) 139(3) yes
N3 H5 O6 . 0.84(4) 2.22(4) 2.987(5) 151(4) yes
N3 H6 O9 . 0.87(4) 2.30(4) 3.073(5) 149(3) yes
N3 H6 O9 2_656 0.87(4) 2.43(4) 3.090(5) 133(3) yes
N4 H8 O9 . 0.88(4) 2.12(4) 2.960(5) 159(4) yes
N4 H9 O7 3_646 0.84(3) 2.15(4) 2.927(5) 154(3) yes
N5 H12 O11 3_656 0.87(4) 2.17(4) 2.956(5) 152(4) yes
N6 H13 O11 3_656 0.88(4) 2.38(4) 3.216(5) 158(4) yes
N6 H14 O6 . 0.89(4) 2.12(4) 2.938(5) 151(3) yes
N6 H15 O10 . 0.83(4) 2.26(4) 3.095(5) 174(4) yes

loop_
_oxford_twin_element_scale_factors
0.5974(18)0.4026(18)
